data_7112937
loop_
_publ_author_name
'Chen, Pinhong'
'Cao, Lidong'
'Tian, Wenhai'
'Wang, Xinfeng'
'Li, Chaozhong'

_publ_section_title
;
 Total synthesis and absolute configuration determination of
 (+)-subincanadine F.
;
_journal_issue 44
_journal_name_full 'Chemical communications (Cambridge, England)'
_journal_page_first 8436
_journal_page_last 8438
_journal_paper_doi 10.1039/c0cc03428b
_journal_volume 46
_journal_year 2010
_chemical_absolute_configuration ad
_chemical_formula_sum 'C19 H20 N2 O5'
_chemical_formula_weight 356.37
_chemical_name_systematic
;
?
;
_space_group_IT_number 19
_symmetry_cell_setting orthorhombic
_symmetry_space_group_name_Hall 'P 2ac 2ab'
_symmetry_space_group_name_H-M 'P 21 21 21'
_atom_sites_solution_hydrogens geom
_atom_sites_solution_primary direct
_atom_sites_solution_secondary difmap
_audit_creation_method SHELXL-97
_cell_angle_alpha 90.00
_cell_angle_beta 90.00
_cell_angle_gamma 90.00
_cell_formula_units_Z 4
_cell_length_a 7.8077(9)
_cell_length_b 10.4954(12)
_cell_length_c 21.518(3)
_cell_measurement_reflns_used 2348
_cell_measurement_temperature 293(2)
_cell_measurement_theta_max 43.113
_cell_measurement_theta_min 5.422
_cell_volume 1763.3(4)
_computing_cell_refinement 'Bruker SMART'
_computing_data_collection 'Bruker SMART'
_computing_data_reduction 'Bruker SHELXTL'
_computing_molecular_graphics 'Bruker SHELXTL'
_computing_publication_material 'Bruker SHELXTL'
_computing_structure_refinement 'SHELXL-97 (Sheldrick, 1997)'
_computing_structure_solution 'SHELXS-97 (Sheldrick, 1990)'
_diffrn_ambient_temperature 293(2)
_diffrn_measured_fraction_theta_full 0.995
_diffrn_measured_fraction_theta_max 0.995
_diffrn_measurement_device_type 'CCD area detector'
_diffrn_measurement_method 'phi and omega scans'
_diffrn_radiation_monochromator graphite
_diffrn_radiation_source 'fine-focus sealed tube'
_diffrn_radiation_type MoK\a
_diffrn_radiation_wavelength 0.71073
_diffrn_reflns_av_R_equivalents 0.0414
_diffrn_reflns_av_sigmaI/netI 0.0402
_diffrn_reflns_limit_h_max 9
_diffrn_reflns_limit_h_min -9
_diffrn_reflns_limit_k_max 12
_diffrn_reflns_limit_k_min -13
_diffrn_reflns_limit_l_max 27
_diffrn_reflns_limit_l_min -25
_diffrn_reflns_number 10505
_diffrn_reflns_theta_full 26.99
_diffrn_reflns_theta_max 26.99
_diffrn_reflns_theta_min 1.89
_exptl_absorpt_coefficient_mu 0.098
_exptl_absorpt_correction_T_max 1.0000
_exptl_absorpt_correction_T_min 0.8802
_exptl_absorpt_correction_type empirical
_exptl_absorpt_process_details sadabs
_exptl_crystal_colour colorless
_exptl_crystal_density_diffrn 1.342
_exptl_crystal_density_method 'not measured'
_exptl_crystal_description prismatic
_exptl_crystal_F_000 752
_exptl_crystal_size_max 0.401
_exptl_crystal_size_mid 0.232
_exptl_crystal_size_min 0.178
_refine_diff_density_max 0.132
_refine_diff_density_min -0.158
_refine_diff_density_rms 0.029
_refine_ls_abs_structure_details 'Flack H D (1983), Acta Cryst. A39, 876-881'
_refine_ls_abs_structure_Flack 10(10)
_refine_ls_extinction_coef 0.0035(11)
_refine_ls_extinction_expression Fc^*^=kFc[1+0.001xFc^2^\l^3^/sin(2\q)]^-1/4^
_refine_ls_extinction_method SHELXL
_refine_ls_goodness_of_fit_ref 0.933
_refine_ls_hydrogen_treatment mixed
_refine_ls_matrix_type full
_refine_ls_number_parameters 242
_refine_ls_number_reflns 2200
_refine_ls_number_restraints 0
_refine_ls_restrained_S_all 0.933
_refine_ls_R_factor_all 0.0535
_refine_ls_R_factor_gt 0.0387
_refine_ls_shift/su_max 0.001
_refine_ls_shift/su_mean 0.000
_refine_ls_structure_factor_coef Fsqd
_refine_ls_weighting_details 'calc w=1/[\s^2^(Fo^2^)+(0.0462P)^2^+0.0000P] where P=(Fo^2^+2Fc^2^)/3'
_refine_ls_weighting_scheme calc
_refine_ls_wR_factor_gt 0.0831
_refine_ls_wR_factor_ref 0.0879
_reflns_number_gt 1683
_reflns_number_total 2200
_reflns_threshold_expression >2sigma(I)
_cod_data_source_file c0cc03428b.txt
_cod_data_source_block cd28435
_cod_depositor_comments
;
The following automatic conversions were performed:

'_symmetry_cell_setting' value 'Orthorhombic' changed to
'orthorhombic' according to
/usr/data/users/saulius/automatic-downloads/retrospective/RSC/lib/dictionaries/cif_core.dic
dictionary named 'cif_core.dic' version 2.4.2 from 2011-04-26.

Automatic conversion script
Id: cif_fix_values 2281 2013-09-26 08:29:07Z andrius 
;
_cod_original_sg_symbol_H-M P2(1)2(1)2(1)
_cod_database_code 7112937

loop_
_symmetry_equiv_pos_as_xyz
'x, y, z'
'-x+1/2, -y, z+1/2'
'-x, y+1/2, -z+1/2'
'x+1/2, -y+1/2, -z'

loop_
_atom_site_label
_atom_site_type_symbol
_atom_site_fract_x
_atom_site_fract_y
_atom_site_fract_z
_atom_site_U_iso_or_equiv
_atom_site_adp_type
_atom_site_occupancy
_atom_site_symmetry_multiplicity
_atom_site_calc_flag
_atom_site_refinement_flags
O1 O 0.8234(3) 0.22704(17) 0.96237(9) 0.0663(6) Uani 1 1 d .
O2 O 0.9802(3) 0.12338(17) 0.84085(10) 0.0793(7) Uani 1 1 d .
O3 O 1.1940(3) 0.20727(16) 0.89396(10) 0.0687(6) Uani 1 1 d .
O4 O 0.5872(3) 0.67235(18) 0.75185(10) 0.0769(7) Uani 1 1 d .
O5 O 0.7354(3) 0.81667(17) 0.80440(10) 0.0676(6) Uani 1 1 d .
N1 N 0.7340(3) 0.47590(19) 0.82168(9) 0.0459(6) Uani 1 1 d .
N2 N 1.1570(3) 0.44198(19) 0.95022(9) 0.0385(5) Uani 1 1 d .
C1 C 0.8147(4) 0.3165(2) 0.92771(11) 0.0434(6) Uani 1 1 d .
C2 C 0.6774(4) 0.4140(3) 0.93127(13) 0.0580(8) Uani 1 1 d .
H2A H 0.7236 0.4915 0.9493 0.070 Uiso 1 1 calc R
H2B H 0.5868 0.3835 0.9583 0.070 Uiso 1 1 calc R
C3 C 0.6026(3) 0.4439(3) 0.86698(13) 0.0617(8) Uani 1 1 d .
H3A H 0.5388 0.3705 0.8523 0.074 Uiso 1 1 calc R
H3B H 0.5233 0.5146 0.8706 0.074 Uiso 1 1 calc R
C4 C 0.8543(4) 0.3723(2) 0.81575(11) 0.0444(6) Uani 1 1 d .
H4A H 0.9387 0.3948 0.7845 0.053 Uiso 1 1 calc R
H4B H 0.7936 0.2975 0.8010 0.053 Uiso 1 1 calc R
C5 C 0.9495(3) 0.3373(2) 0.87713(10) 0.0356(5) Uani 1 1 d .
C6 C 1.0642(3) 0.4461(2) 0.89569(10) 0.0333(5) Uani 1 1 d .
C7 C 1.0915(3) 0.5599(2) 0.86666(10) 0.0360(5) Uani 1 1 d .
C8 C 0.9900(3) 0.6182(2) 0.81482(11) 0.0418(6) Uani 1 1 d .
H8A H 1.0170 0.5757 0.7760 0.050 Uiso 1 1 calc R
H8B H 1.0198 0.7075 0.8106 0.050 Uiso 1 1 calc R
C9 C 0.7981(3) 0.6055(2) 0.82840(11) 0.0402(6) Uani 1 1 d .
H9 H 0.7812 0.6299 0.8719 0.048 Uiso 1 1 calc R
C10 C 1.2163(3) 0.6266(2) 0.90303(12) 0.0399(6) Uani 1 1 d .
C11 C 1.3024(4) 0.7422(2) 0.89553(14) 0.0554(7) Uani 1 1 d .
H11 H 1.2806 0.7938 0.8613 0.066 Uiso 1 1 calc R
C12 C 1.4194(4) 0.7782(3) 0.93950(17) 0.0737(10) Uani 1 1 d .
H12 H 1.4797 0.8539 0.9344 0.088 Uiso 1 1 calc R
C13 C 1.4493(4) 0.7035(3) 0.99157(18) 0.0773(10) Uani 1 1 d .
H13 H 1.5273 0.7316 1.0212 0.093 Uiso 1 1 calc R
C14 C 1.3673(4) 0.5895(2) 1.00055(13) 0.0575(8) Uani 1 1 d .
H14 H 1.3878 0.5401 1.0356 0.069 Uiso 1 1 calc R
C15 C 1.2521(3) 0.5508(2) 0.95504(11) 0.0410(6) Uani 1 1 d .
C16 C 1.0421(4) 0.2105(2) 0.86810(11) 0.0460(6) Uani 1 1 d .
C17 C 1.2860(5) 0.0877(3) 0.89074(17) 0.0901(12) Uani 1 1 d .
H17A H 1.3065 0.0661 0.8480 0.135 Uiso 1 1 calc R
H17B H 1.2190 0.0219 0.9100 0.135 Uiso 1 1 calc R
H17C H 1.3934 0.0958 0.9121 0.135 Uiso 1 1 calc R
C18 C 0.6935(4) 0.6981(2) 0.78909(12) 0.0471(7) Uani 1 1 d .
C19 C 0.6463(4) 0.9184(3) 0.77402(15) 0.0756(10) Uani 1 1 d .
H19A H 0.5251 0.9039 0.7768 0.113 Uiso 1 1 calc R
H19B H 0.6798 0.9217 0.7311 0.113 Uiso 1 1 calc R
H19C H 0.6742 0.9977 0.7938 0.113 Uiso 1 1 calc R
H2 H 1.176(4) 0.376(2) 0.9739(11) 0.052(8) Uiso 1 1 d .

loop_
_atom_site_aniso_label
_atom_site_aniso_U_11
_atom_site_aniso_U_22
_atom_site_aniso_U_33
_atom_site_aniso_U_23
_atom_site_aniso_U_13
_atom_site_aniso_U_12
O1 0.0730(14) 0.0580(11) 0.0679(13) 0.0329(10) 0.0204(11) 0.0088(11)
O2 0.1026(19) 0.0462(10) 0.0891(15) -0.0268(11) -0.0201(14) 0.0086(12)
O3 0.0684(14) 0.0431(10) 0.0946(15) -0.0103(10) -0.0117(13) 0.0243(11)
O4 0.0894(16) 0.0589(12) 0.0824(15) 0.0061(11) -0.0448(14) 0.0053(13)
O5 0.0710(15) 0.0404(10) 0.0913(14) 0.0114(10) -0.0300(12) 0.0047(10)
N1 0.0432(13) 0.0418(12) 0.0527(13) 0.0070(9) -0.0047(11) -0.0003(10)
N2 0.0431(13) 0.0331(10) 0.0393(11) 0.0047(9) -0.0046(10) 0.0069(10)
C1 0.0515(16) 0.0372(13) 0.0415(13) 0.0037(11) 0.0013(12) -0.0027(13)
C2 0.0493(17) 0.0559(17) 0.0687(18) 0.0189(14) 0.0243(15) 0.0109(15)
C3 0.0406(16) 0.0605(16) 0.084(2) 0.0233(16) 0.0028(16) 0.0020(15)
C4 0.0558(17) 0.0384(13) 0.0390(13) 0.0008(11) -0.0040(12) -0.0024(12)
C5 0.0439(14) 0.0282(11) 0.0347(12) 0.0020(9) -0.0001(11) 0.0009(11)
C6 0.0352(13) 0.0339(11) 0.0308(11) 0.0006(10) 0.0020(10) 0.0070(10)
C7 0.0348(13) 0.0341(11) 0.0390(12) 0.0052(10) 0.0062(11) 0.0042(11)
C8 0.0444(16) 0.0367(12) 0.0444(14) 0.0096(11) 0.0003(12) 0.0008(12)
C9 0.0432(15) 0.0401(13) 0.0373(13) 0.0038(10) -0.0045(11) 0.0040(12)
C10 0.0349(14) 0.0311(11) 0.0538(15) -0.0007(11) 0.0019(12) 0.0070(11)
C11 0.0414(16) 0.0372(13) 0.088(2) 0.0042(14) -0.0037(16) 0.0015(13)
C12 0.058(2) 0.0386(15) 0.125(3) -0.0058(17) -0.022(2) -0.0011(15)
C13 0.068(2) 0.0532(17) 0.111(3) -0.0239(18) -0.037(2) 0.0077(17)
C14 0.0566(19) 0.0477(15) 0.0681(18) -0.0105(14) -0.0231(15) 0.0119(15)
C15 0.0372(14) 0.0346(12) 0.0512(14) -0.0064(11) -0.0047(12) 0.0095(11)
C16 0.0640(19) 0.0362(13) 0.0378(13) 0.0007(11) 0.0023(13) 0.0052(13)
C17 0.103(3) 0.0581(19) 0.109(3) -0.0015(18) -0.004(2) 0.045(2)
C18 0.0487(17) 0.0466(15) 0.0460(15) 0.0058(12) -0.0066(13) 0.0034(14)
C19 0.078(2) 0.0491(17) 0.100(2) 0.0233(16) -0.019(2) 0.0130(17)

loop_
_atom_type_symbol
_atom_type_description
_atom_type_scat_dispersion_real
_atom_type_scat_dispersion_imag
_atom_type_scat_source
C C 0.0033 0.0000 'International Tables Vol C Tables 4.2.6.8 and 6.1.1.4'
H H 0.0000 0.0000 'International Tables Vol C Tables 4.2.6.8 and 6.1.1.4'
N N 0.0061 0.0000 'International Tables Vol C Tables 4.2.6.8 and 6.1.1.4'
O O 0.0106 0.0000 'International Tables Vol C Tables 4.2.6.8 and 6.1.1.4'

loop_
_geom_angle_atom_site_label_1
_geom_angle_atom_site_label_2
_geom_angle_atom_site_label_3
_geom_angle
C16 O3 C17 116.8(2)
C18 O5 C19 117.7(2)
C4 N1 C3 110.14(19)
C4 N1 C9 119.3(2)
C3 N1 C9 113.1(2)
C15 N2 C6 108.92(19)
C15 N2 H2 122.0(18)
C6 N2 H2 127.4(17)
O1 C1 C2 123.2(2)
O1 C1 C5 121.0(2)
C2 C1 C5 115.79(19)
C1 C2 C3 111.7(2)
C1 C2 H2A 109.3
C3 C2 H2A 109.3
C1 C2 H2B 109.3
C3 C2 H2B 109.3
H2A C2 H2B 107.9
N1 C3 C2 112.5(2)
N1 C3 H3A 109.1
C2 C3 H3A 109.1
N1 C3 H3B 109.1
C2 C3 H3B 109.1
H3A C3 H3B 107.8
N1 C4 C5 114.37(18)
N1 C4 H4A 108.7
C5 C4 H4A 108.7
N1 C4 H4B 108.7
C5 C4 H4B 108.7
H4A C4 H4B 107.6
C6 C5 C16 114.4(2)
C6 C5 C1 109.20(18)
C16 C5 C1 106.95(18)
C6 C5 C4 109.28(17)
C16 C5 C4 108.83(18)
C1 C5 C4 108.0(2)
C7 C6 N2 109.5(2)
C7 C6 C5 129.5(2)
N2 C6 C5 121.00(18)
C6 C7 C10 106.5(2)
C6 C7 C8 128.0(2)
C10 C7 C8 124.5(2)
C7 C8 C9 109.85(19)
C7 C8 H8A 109.7
C9 C8 H8A 109.7
C7 C8 H8B 109.7
C9 C8 H8B 109.7
H8A C8 H8B 108.2
N1 C9 C18 110.8(2)
N1 C9 C8 113.5(2)
C18 C9 C8 111.3(2)
N1 C9 H9 107.0
C18 C9 H9 107.0
C8 C9 H9 107.0
C11 C10 C15 119.3(2)
C11 C10 C7 133.5(2)
C15 C10 C7 107.1(2)
C12 C11 C10 118.8(3)
C12 C11 H11 120.6
C10 C11 H11 120.6
C11 C12 C13 121.0(3)
C11 C12 H12 119.5
C13 C12 H12 119.5
C14 C13 C12 121.9(3)
C14 C13 H13 119.0
C12 C13 H13 119.0
C13 C14 C15 117.3(3)
C13 C14 H14 121.4
C15 C14 H14 121.4
N2 C15 C14 130.5(2)
N2 C15 C10 107.8(2)
C14 C15 C10 121.7(2)
O2 C16 O3 123.9(2)
O2 C16 C5 122.7(3)
O3 C16 C5 113.4(2)
O3 C17 H17A 109.5
O3 C17 H17B 109.5
H17A C17 H17B 109.5
O3 C17 H17C 109.5
H17A C17 H17C 109.5
H17B C17 H17C 109.5
O4 C18 O5 123.6(2)
O4 C18 C9 127.2(2)
O5 C18 C9 109.1(2)
O5 C19 H19A 109.5
O5 C19 H19B 109.5
H19A C19 H19B 109.5
O5 C19 H19C 109.5
H19A C19 H19C 109.5
H19B C19 H19C 109.5

loop_
_geom_bond_atom_site_label_1
_geom_bond_atom_site_label_2
_geom_bond_distance
O1 C1 1.201(3)
O2 C16 1.189(3)
O3 C16 1.311(3)
O3 C17 1.447(3)
O4 C18 1.185(3)
O5 C18 1.328(3)
O5 C19 1.432(3)
N1 C4 1.443(3)
N1 C3 1.455(3)
N1 C9 1.457(3)
N2 C15 1.366(3)
N2 C6 1.380(3)
N2 H2 0.87(2)
C1 C2 1.484(4)
C1 C5 1.530(3)
C2 C3 1.534(4)
C2 H2A 0.9700
C2 H2B 0.9700
C3 H3A 0.9700
C3 H3B 0.9700
C4 C5 1.559(3)
C4 H4A 0.9700
C4 H4B 0.9700
C5 C6 1.504(3)
C5 C16 1.527(3)
C6 C7 1.365(3)
C7 C10 1.433(3)
C7 C8 1.499(3)
C8 C9 1.532(4)
C8 H8A 0.9700
C8 H8B 0.9700
C9 C18 1.525(3)
C9 H9 0.9800
C10 C11 1.397(3)
C10 C15 1.401(3)
C11 C12 1.369(4)
C11 H11 0.9300
C12 C13 1.387(5)
C12 H12 0.9300
C13 C14 1.371(4)
C13 H13 0.9300
C14 C15 1.390(3)
C14 H14 0.9300
C17 H17A 0.9600
C17 H17B 0.9600
C17 H17C 0.9600
C19 H19A 0.9600
C19 H19B 0.9600
C19 H19C 0.9600

loop_
_geom_hbond_atom_site_label_D
_geom_hbond_atom_site_label_H
_geom_hbond_atom_site_label_A
_geom_hbond_distance_DH
_geom_hbond_distance_HA
_geom_hbond_distance_DA
_geom_hbond_angle_DHA
_geom_hbond_site_symmetry_A
N2 H2 O1 0.87(2) 2.09(3) 2.893(3) 152(2) 4_557

loop_
_geom_torsion_atom_site_label_1
_geom_torsion_atom_site_label_2
_geom_torsion_atom_site_label_3
_geom_torsion_atom_site_label_4
_geom_torsion
O1 C1 C2 C3 -133.9(3)
C5 C1 C2 C3 47.1(3)
C4 N1 C3 C2 58.4(3)
C9 N1 C3 C2 -77.8(3)
C1 C2 C3 N1 -52.2(3)
C3 N1 C4 C5 -60.0(3)
C9 N1 C4 C5 73.2(3)
O1 C1 C5 C6 -106.1(3)
C2 C1 C5 C6 72.9(3)
O1 C1 C5 C16 18.2(3)
C2 C1 C5 C16 -162.8(2)
O1 C1 C5 C4 135.1(3)
C2 C1 C5 C4 -45.8(3)
N1 C4 C5 C6 -66.4(3)
N1 C4 C5 C16 168.0(2)
N1 C4 C5 C1 52.3(3)
C15 N2 C6 C7 -3.2(3)
C15 N2 C6 C5 178.8(2)
C16 C5 C6 C7 121.6(3)
C1 C5 C6 C7 -118.6(2)
C4 C5 C6 C7 -0.7(3)
C16 C5 C6 N2 -60.8(3)
C1 C5 C6 N2 59.0(3)
C4 C5 C6 N2 176.9(2)
N2 C6 C7 C10 3.8(2)
C5 C6 C7 C10 -178.4(2)
N2 C6 C7 C8 -165.0(2)
C5 C6 C7 C8 12.9(4)
C6 C7 C8 C9 44.9(3)
C10 C7 C8 C9 -122.0(2)
C4 N1 C9 C18 138.0(2)
C3 N1 C9 C18 -90.1(2)
C4 N1 C9 C8 12.0(3)
C3 N1 C9 C8 143.9(2)
C7 C8 C9 N1 -72.4(3)
C7 C8 C9 C18 161.8(2)
C6 C7 C10 C11 175.6(3)
C8 C7 C10 C11 -15.1(4)
C6 C7 C10 C15 -3.1(2)
C8 C7 C10 C15 166.2(2)
C15 C10 C11 C12 -0.2(4)
C7 C10 C11 C12 -178.7(3)
C10 C11 C12 C13 -1.7(5)
C11 C12 C13 C14 1.8(5)
C12 C13 C14 C15 0.2(5)
C6 N2 C15 C14 -178.7(2)
C6 N2 C15 C10 1.1(3)
C13 C14 C15 N2 177.7(3)
C13 C14 C15 C10 -2.1(4)
C11 C10 C15 N2 -177.7(2)
C7 C10 C15 N2 1.2(3)
C11 C10 C15 C14 2.1(4)
C7 C10 C15 C14 -179.0(2)
C17 O3 C16 O2 -2.8(4)
C17 O3 C16 C5 176.4(2)
C6 C5 C16 O2 -163.1(2)
C1 C5 C16 O2 75.9(3)
C4 C5 C16 O2 -40.5(3)
C6 C5 C16 O3 17.8(3)
C1 C5 C16 O3 -103.3(2)
C4 C5 C16 O3 140.3(2)
C19 O5 C18 O4 0.1(4)
C19 O5 C18 C9 -177.8(2)
N1 C9 C18 O4 -8.6(4)
C8 C9 C18 O4 118.7(3)
N1 C9 C18 O5 169.3(2)
C8 C9 C18 O5 -63.4(3)
